data_4081528
loop_
_publ_author_name
'Klapp, Lutz R. R.'
'Bruhn, Clemens'
'Leibold, Michael'
'Siemeling, Ulrich'

_publ_section_title
;
 Ferrocene-Based Bis(guanidines): Superbases for Tridentate
 N,Fe,N-Coordination
;
_journal_issue 20
_journal_name_full Organometallics
_journal_page_first 5862
_journal_paper_doi 10.1021/om400454v
_journal_volume 32
_journal_year 2013
_chemical_formula_moiety 'C20 H29 Fe N6, C F3 O3 S, C6 H6'
_chemical_formula_sum 'C27 H35 F3 Fe N6 O3 S'
_chemical_formula_weight 636.52
_chemical_name_systematic
; 
 ? 
;
_space_group_IT_number 13
_symmetry_cell_setting monoclinic
_symmetry_Int_Tables_number 13
_symmetry_space_group_name_Hall '-P 2yc'
_symmetry_space_group_name_H-M 'P 1 2/c 1'
_atom_sites_solution_hydrogens geom
_atom_sites_solution_primary direct
_atom_sites_solution_secondary difmap
_audit_creation_method SHELXL-97
_cell_angle_alpha 90.00
_cell_angle_beta 108.671(8)
_cell_angle_gamma 90.00
_cell_formula_units_Z 4
_cell_length_a 18.754(2)
_cell_length_b 13.3093(18)
_cell_length_c 12.2583(12)
_cell_measurement_reflns_used 4215
_cell_measurement_temperature 100(2)
_cell_measurement_theta_max 24.00
_cell_measurement_theta_min 1.53
_cell_volume 2898.7(6)
_computing_structure_refinement 'SHELXL-97 (Sheldrick, 1997)'
_computing_structure_solution 'SHELXS-97 (Sheldrick, 1990)'
_diffrn_ambient_temperature 100(2)
_diffrn_detector 'image plate (34 cm diameter)'
_diffrn_detector_area_resol_mean 6.67
_diffrn_detector_type STOE
_diffrn_measured_fraction_theta_full 0.997
_diffrn_measured_fraction_theta_max 0.997
_diffrn_measurement_details ' 96 frames, detector distance = 135 mm'
_diffrn_measurement_device '2-circle goniometer'
_diffrn_measurement_device_type 'STOE IPDS 2'
_diffrn_measurement_method 'rotation method'
_diffrn_radiation_collimation '0.5 mm diameter, multiple pinhole'
_diffrn_radiation_monochromator 'plane graphite'
_diffrn_radiation_polarisn_norm 0
_diffrn_radiation_type 'Mo K\a'
_diffrn_radiation_wavelength 0.71073
_diffrn_reflns_av_R_equivalents 0.1884
_diffrn_reflns_av_sigmaI/netI 0.1971
_diffrn_reflns_limit_h_max 22
_diffrn_reflns_limit_h_min -22
_diffrn_reflns_limit_k_max 14
_diffrn_reflns_limit_k_min -15
_diffrn_reflns_limit_l_max 12
_diffrn_reflns_limit_l_min -14
_diffrn_reflns_number 14585
_diffrn_reflns_theta_full 25.00
_diffrn_reflns_theta_max 25.00
_diffrn_reflns_theta_min 1.91
_diffrn_source 'sealed X-ray tube, 12 x 0.4 mm long-fine focus'
_diffrn_source_current 30
_diffrn_source_power 1.50
_diffrn_source_voltage 50
_diffrn_standards_decay_% none
_exptl_absorpt_coefficient_mu 0.652
_exptl_absorpt_correction_T_max 0.9825
_exptl_absorpt_correction_T_min 0.7201
_exptl_absorpt_correction_type integration
_exptl_absorpt_process_details 'X-red ver. 1.31 (Stoe & Cie. 2005)'
_exptl_crystal_colour yellow
_exptl_crystal_density_diffrn 1.459
_exptl_crystal_density_method 'not measured'
_exptl_crystal_description plate
_exptl_crystal_F_000 1328
_exptl_crystal_size_max 0.48
_exptl_crystal_size_mid 0.19
_exptl_crystal_size_min 0.01
_refine_diff_density_max 0.531
_refine_diff_density_min -1.004
_refine_diff_density_rms 0.108
_refine_ls_extinction_method none
_refine_ls_goodness_of_fit_ref 0.828
_refine_ls_hydrogen_treatment mixed
_refine_ls_matrix_type full
_refine_ls_number_parameters 378
_refine_ls_number_reflns 5110
_refine_ls_number_restraints 0
_refine_ls_restrained_S_all 0.828
_refine_ls_R_factor_all 0.1736
_refine_ls_R_factor_gt 0.0771
_refine_ls_shift/su_max 0.000
_refine_ls_shift/su_mean 0.000
_refine_ls_structure_factor_coef Fsqd
_refine_ls_weighting_details 'calc w=1/[\s^2^(Fo^2^)+(0.0840P)^2^+0.0000P] where P=(Fo^2^+2Fc^2^)/3'
_refine_ls_weighting_scheme calc
_refine_ls_wR_factor_gt 0.1696
_refine_ls_wR_factor_ref 0.2123
_reflns_number_gt 2027
_reflns_number_total 5110
_reflns_threshold_expression >2sigma(I)
_cod_data_source_file om400454v_si_002.cif
_cod_data_source_block i0919
_cod_original_sg_symbol_H-M 'P 2/c'
_cod_database_code 4081528

loop_
_symmetry_equiv_pos_as_xyz
'x, y, z'
'-x, y, -z+1/2'
'-x, -y, -z'
'x, -y, z-1/2'

loop_
_atom_site_label
_atom_site_type_symbol
_atom_site_fract_x
_atom_site_fract_y
_atom_site_fract_z
_atom_site_U_iso_or_equiv
_atom_site_adp_type
_atom_site_occupancy
_atom_site_symmetry_multiplicity
_atom_site_calc_flag
_atom_site_refinement_flags
C1 C 0.3188(4) 0.4138(6) 0.4098(7) 0.0448(19) Uani 1 1 d .
C2 C 0.3248(4) 0.5049(6) 0.4739(6) 0.0472(19) Uani 1 1 d .
H2 H 0.3388 0.5098 0.5554 0.057 Uiso 1 1 calc R
C3 C 0.3063(4) 0.5871(6) 0.3959(7) 0.050(2) Uani 1 1 d .
H3 H 0.3060 0.6561 0.4155 0.060 Uiso 1 1 calc R
C4 C 0.2885(5) 0.5471(6) 0.2839(7) 0.049(2) Uani 1 1 d .
H4 H 0.2740 0.5849 0.2145 0.059 Uiso 1 1 calc R
C5 C 0.2957(4) 0.4423(6) 0.2918(7) 0.048(2) Uani 1 1 d .
H5 H 0.2866 0.3975 0.2284 0.057 Uiso 1 1 calc R
C6 C 0.1514(4) 0.3928(6) 0.4240(7) 0.0455(19) Uani 1 1 d .
C7 C 0.1497(4) 0.4911(6) 0.4641(7) 0.0482(19) Uani 1 1 d .
H7 H 0.1648 0.5096 0.5431 0.058 Uiso 1 1 calc R
C8 C 0.1222(5) 0.5598(7) 0.3705(7) 0.054(2) Uani 1 1 d .
H8 H 0.1149 0.6302 0.3743 0.065 Uiso 1 1 calc R
C9 C 0.1078(4) 0.4974(7) 0.2675(7) 0.055(2) Uani 1 1 d .
H9 H 0.0885 0.5208 0.1904 0.066 Uiso 1 1 calc R
C10 C 0.1272(4) 0.3969(6) 0.3008(7) 0.0469(19) Uani 1 1 d .
H10 H 0.1247 0.3418 0.2505 0.056 Uiso 1 1 calc R
C11 C 0.3727(5) 0.2420(6) 0.4416(7) 0.051(2) Uani 1 1 d .
C12 C 0.4223(5) 0.0848(7) 0.4386(8) 0.065(3) Uani 1 1 d .
H12B H 0.4065 0.0341 0.3764 0.078 Uiso 1 1 calc R
H12A H 0.4468 0.0508 0.5130 0.078 Uiso 1 1 calc R
C13 C 0.4739(5) 0.1657(7) 0.4129(8) 0.062(2) Uani 1 1 d .
H13A H 0.5262 0.1586 0.4653 0.074 Uiso 1 1 calc R
H13B H 0.4740 0.1606 0.3323 0.074 Uiso 1 1 calc R
C14 C 0.2890(5) 0.0961(6) 0.4366(8) 0.063(2) Uani 1 1 d .
H14C H 0.2975 0.0535 0.5048 0.076 Uiso 1 1 calc R
H14B H 0.2732 0.0543 0.3672 0.076 Uiso 1 1 calc R
H14A H 0.2496 0.1454 0.4336 0.076 Uiso 1 1 calc R
C15 C 0.4764(5) 0.3559(8) 0.4228(10) 0.077(3) Uani 1 1 d .
H15C H 0.5311 0.3502 0.4581 0.093 Uiso 1 1 calc R
H15B H 0.4573 0.4080 0.4626 0.093 Uiso 1 1 calc R
H15A H 0.4645 0.3739 0.3414 0.093 Uiso 1 1 calc R
C16 C 0.1430(5) 0.2681(6) 0.5571(7) 0.054(2) Uani 1 1 d .
C17 C 0.0499(6) 0.2300(11) 0.6374(10) 0.100(4) Uani 1 1 d .
H17B H 0.0165 0.1758 0.5942 0.120 Uiso 1 1 calc R
H17A H 0.0240 0.2668 0.6841 0.120 Uiso 1 1 calc R
C18 C 0.1245(7) 0.1882(10) 0.7124(8) 0.094(4) Uani 1 1 d .
H18B H 0.1459 0.2292 0.7826 0.112 Uiso 1 1 calc R
H18A H 0.1194 0.1177 0.7348 0.112 Uiso 1 1 calc R
C19 C 0.0099(5) 0.3342(10) 0.4601(8) 0.081(3) Uani 1 1 d .
H19A H 0.0038 0.2891 0.3946 0.098 Uiso 1 1 calc R
H19B H 0.0217 0.4021 0.4398 0.098 Uiso 1 1 calc R
H19C H -0.0368 0.3358 0.4795 0.098 Uiso 1 1 calc R
C20 C 0.2508(6) 0.1777(7) 0.6858(8) 0.072(3) Uani 1 1 d .
H20C H 0.2610 0.1053 0.6888 0.087 Uiso 1 1 calc R
H20B H 0.2686 0.2055 0.7639 0.087 Uiso 1 1 calc R
H20A H 0.2772 0.2107 0.6383 0.087 Uiso 1 1 calc R
C21 C 0.2231(6) 0.1724(8) 0.0866(8) 0.066(3) Uani 1 1 d .
C22 C 0.0293(8) 0.0666(14) 0.1647(14) 0.139(7) Uani 1 1 d .
H22 H 0.0499 0.0594 0.1037 0.167 Uiso 1 1 calc R
C23 C 0.0770(6) 0.0720(9) 0.2746(11) 0.083(3) Uani 1 1 d .
H23 H 0.1298 0.0762 0.2889 0.100 Uiso 1 1 calc R
C24 C 0.0495(8) 0.0714(9) 0.3621(10) 0.098(4) Uani 1 1 d .
H24 H 0.0818 0.0740 0.4397 0.118 Uiso 1 1 calc R
C25 C 0.5000 0.3333(17) 0.7500 0.143(10) Uani 1 2 d S
H25 H 0.5000 0.4047 0.7500 0.172 Uiso 1 2 calc SR
C26 C 0.4440(8) 0.2703(12) 0.7795(11) 0.103(4) Uani 1 1 d .
H26 H 0.4056 0.2999 0.8042 0.124 Uiso 1 1 calc R
C27 C 0.4487(8) 0.1686(12) 0.7702(10) 0.099(4) Uani 1 1 d .
H27 H 0.4081 0.1314 0.7803 0.119 Uiso 1 1 calc R
C28 C 0.5000 0.116(2) 0.7500 0.119(7) Uani 1 2 d S
H28 H 0.5000 0.0448 0.7500 0.143 Uiso 1 2 calc SR
F1 F 0.2154(4) 0.1851(5) 0.1899(5) 0.0933(19) Uani 1 1 d .
F2 F 0.1852(3) 0.0921(5) 0.0376(6) 0.102(2) Uani 1 1 d .
F3 F 0.1908(3) 0.2525(5) 0.0247(5) 0.0873(18) Uani 1 1 d .
Fe1 Fe 0.21867(6) 0.48711(8) 0.36523(10) 0.0434(3) Uani 1 1 d .
N1 N 0.3241(4) 0.3164(5) 0.4554(6) 0.0498(17) Uani 1 1 d .
H1 H 0.283(5) 0.283(6) 0.481(7) 0.060 Uiso 1 1 d .
N2 N 0.3584(4) 0.1483(5) 0.4429(6) 0.0557(18) Uani 1 1 d .
N3 N 0.4416(4) 0.2610(5) 0.4321(6) 0.0543(17) Uani 1 1 d .
N4 N 0.1801(4) 0.3054(5) 0.4910(6) 0.0500(17) Uani 1 1 d .
N5 N 0.0716(4) 0.2979(7) 0.5596(6) 0.070(2) Uani 1 1 d .
N6 N 0.1706(5) 0.1948(6) 0.6362(6) 0.063(2) Uani 1 1 d .
O1 O 0.3544(3) 0.2557(4) 0.1532(5) 0.0634(16) Uani 1 1 d .
O2 O 0.3205(3) 0.1563(4) -0.0218(5) 0.0610(15) Uani 1 1 d .
O3 O 0.3477(4) 0.0728(5) 0.1640(5) 0.0693(17) Uani 1 1 d .
S1 S 0.32328(13) 0.16350(15) 0.09714(18) 0.0530(6) Uani 1 1 d .

loop_
_atom_site_aniso_label
_atom_site_aniso_U_11
_atom_site_aniso_U_22
_atom_site_aniso_U_33
_atom_site_aniso_U_23
_atom_site_aniso_U_13
_atom_site_aniso_U_12
C1 0.066(5) 0.035(4) 0.042(5) -0.006(4) 0.029(4) -0.001(4)
C2 0.061(5) 0.052(5) 0.031(4) -0.006(4) 0.018(3) -0.005(4)
C3 0.057(5) 0.030(4) 0.066(6) -0.009(4) 0.025(4) 0.001(3)
C4 0.065(5) 0.040(5) 0.043(5) 0.000(4) 0.020(4) 0.000(4)
C5 0.059(5) 0.043(5) 0.047(5) -0.009(4) 0.025(4) -0.011(4)
C6 0.048(5) 0.048(5) 0.046(5) -0.009(4) 0.022(4) 0.002(4)
C7 0.054(4) 0.053(5) 0.040(4) 0.002(4) 0.019(3) 0.005(4)
C8 0.058(5) 0.055(5) 0.054(5) -0.014(5) 0.025(4) 0.003(4)
C9 0.054(5) 0.073(6) 0.036(4) -0.005(5) 0.010(3) 0.003(4)
C10 0.051(5) 0.051(5) 0.041(5) -0.006(4) 0.017(4) -0.002(4)
C11 0.074(6) 0.044(5) 0.035(4) -0.006(4) 0.020(4) 0.010(4)
C12 0.088(7) 0.060(6) 0.049(5) -0.006(5) 0.024(5) 0.018(5)
C13 0.061(5) 0.078(7) 0.046(5) 0.001(5) 0.015(4) 0.017(5)
C14 0.092(7) 0.039(5) 0.062(6) -0.007(4) 0.028(5) -0.002(5)
C15 0.058(6) 0.080(7) 0.097(8) 0.009(6) 0.029(5) 0.009(5)
C16 0.081(6) 0.044(5) 0.036(5) -0.007(4) 0.017(4) 0.001(4)
C17 0.088(8) 0.151(12) 0.078(8) 0.045(8) 0.052(7) 0.008(8)
C18 0.122(10) 0.128(11) 0.042(6) 0.027(7) 0.041(6) 0.008(8)
C19 0.073(7) 0.120(10) 0.057(6) 0.014(6) 0.028(5) 0.003(6)
C20 0.127(9) 0.049(6) 0.039(5) 0.005(4) 0.024(6) 0.008(5)
C21 0.083(7) 0.072(7) 0.050(6) 0.010(5) 0.030(5) 0.005(5)
C22 0.077(9) 0.23(2) 0.118(12) 0.053(13) 0.042(9) 0.002(10)
C23 0.063(7) 0.088(8) 0.088(9) 0.003(7) 0.009(6) 0.006(6)
C24 0.122(11) 0.099(9) 0.064(7) -0.040(7) 0.017(7) -0.008(7)
C25 0.22(3) 0.085(14) 0.065(12) 0.000 -0.040(14) 0.000
C26 0.112(10) 0.113(12) 0.083(9) -0.009(9) 0.027(7) 0.025(8)
C27 0.120(11) 0.104(11) 0.067(8) 0.008(8) 0.020(7) 0.010(8)
C28 0.098(15) 0.17(2) 0.083(14) 0.000 0.014(11) 0.000
F1 0.117(5) 0.114(5) 0.068(4) 0.008(4) 0.055(3) 0.014(4)
F2 0.086(4) 0.084(4) 0.138(6) -0.021(4) 0.040(4) -0.024(4)
F3 0.092(4) 0.098(5) 0.075(4) 0.026(4) 0.031(3) 0.031(3)
Fe1 0.0554(6) 0.0374(6) 0.0391(6) -0.0033(6) 0.0174(5) 0.0017(5)
N1 0.067(5) 0.037(4) 0.050(4) 0.006(3) 0.026(3) 0.001(3)
N2 0.073(5) 0.044(4) 0.047(4) 0.003(3) 0.015(3) 0.021(4)
N3 0.055(4) 0.060(5) 0.050(4) 0.000(4) 0.020(3) 0.009(3)
N4 0.062(4) 0.049(4) 0.043(4) 0.004(3) 0.023(3) -0.004(3)
N5 0.063(5) 0.111(7) 0.040(4) 0.012(4) 0.023(4) 0.005(4)
N6 0.086(6) 0.068(5) 0.036(4) 0.003(4) 0.023(4) -0.004(4)
O1 0.073(4) 0.050(4) 0.067(4) -0.013(3) 0.022(3) -0.004(3)
O2 0.092(4) 0.055(4) 0.043(3) -0.002(3) 0.031(3) 0.006(3)
O3 0.099(5) 0.051(4) 0.057(4) 0.008(3) 0.023(3) 0.012(3)
S1 0.0797(15) 0.0395(11) 0.0414(12) 0.0000(10) 0.0218(10) 0.0030(10)

loop_
_atom_type_symbol
_atom_type_description
_atom_type_scat_dispersion_real
_atom_type_scat_dispersion_imag
_atom_type_scat_source
C C 0.0033 0.0016 'International Tables Vol C Tables 4.2.6.8 and 6.1.1.4'
H H 0.0000 0.0000 'International Tables Vol C Tables 4.2.6.8 and 6.1.1.4'
F F 0.0171 0.0103 'International Tables Vol C Tables 4.2.6.8 and 6.1.1.4'
Fe Fe 0.3463 0.8444 'International Tables Vol C Tables 4.2.6.8 and 6.1.1.4'
N N 0.0061 0.0033 'International Tables Vol C Tables 4.2.6.8 and 6.1.1.4'
O O 0.0106 0.0060 'International Tables Vol C Tables 4.2.6.8 and 6.1.1.4'
S S 0.1246 0.1234 'International Tables Vol C Tables 4.2.6.8 and 6.1.1.4'

loop_
_geom_angle_atom_site_label_1
_geom_angle_atom_site_label_2
_geom_angle_atom_site_label_3
_geom_angle
_geom_angle_site_symmetry_1
_geom_angle_site_symmetry_3
N1 C1 C5 127.7(7) . .
N1 C1 C2 125.6(7) . .
C5 C1 C2 106.1(7) . .
N1 C1 Fe1 119.6(5) . .
C5 C1 Fe1 69.1(5) . .
C2 C1 Fe1 69.1(4) . .
C3 C2 C1 108.9(6) . .
C3 C2 Fe1 70.8(4) . .
C1 C2 Fe1 69.6(4) . .
C3 C2 H2 125.6 . .
C1 C2 H2 125.6 . .
Fe1 C2 H2 125.7 . .
C4 C3 C2 107.2(7) . .
C4 C3 Fe1 69.6(4) . .
C2 C3 Fe1 68.5(4) . .
C4 C3 H3 126.4 . .
C2 C3 H3 126.4 . .
Fe1 C3 H3 127.1 . .
C5 C4 C3 108.7(8) . .
C5 C4 Fe1 69.0(5) . .
C3 C4 Fe1 70.2(4) . .
C5 C4 H4 125.6 . .
C3 C4 H4 125.6 . .
Fe1 C4 H4 126.8 . .
C4 C5 C1 109.1(8) . .
C4 C5 Fe1 70.8(5) . .
C1 C5 Fe1 69.7(4) . .
C4 C5 H5 125.5 . .
C1 C5 H5 125.5 . .
Fe1 C5 H5 125.6 . .
C7 C6 N4 127.3(7) . .
C7 C6 C10 107.4(7) . .
N4 C6 C10 124.9(7) . .
C7 C6 Fe1 68.9(4) . .
N4 C6 Fe1 122.4(5) . .
C10 C6 Fe1 68.4(4) . .
C6 C7 C8 111.0(7) . .
C6 C7 Fe1 71.2(4) . .
C8 C7 Fe1 70.9(4) . .
C6 C7 H7 124.5 . .
C8 C7 H7 124.5 . .
Fe1 C7 H7 125.0 . .
C7 C8 C9 104.5(7) . .
C7 C8 Fe1 68.4(4) . .
C9 C8 Fe1 68.2(4) . .
C7 C8 H8 127.8 . .
C9 C8 H8 127.8 . .
Fe1 C8 H8 127.1 . .
C10 C9 C8 109.2(7) . .
C10 C9 Fe1 69.4(5) . .
C8 C9 Fe1 70.2(4) . .
C10 C9 H9 125.4 . .
C8 C9 H9 125.4 . .
Fe1 C9 H9 126.7 . .
C9 C10 C6 107.8(7) . .
C9 C10 Fe1 70.1(5) . .
C6 C10 Fe1 70.8(4) . .
C9 C10 H10 126.1 . .
C6 C10 H10 126.1 . .
Fe1 C10 H10 124.6 . .
N2 C11 N3 113.1(7) . .
N2 C11 N1 123.0(8) . .
N3 C11 N1 123.8(8) . .
N2 C12 C13 100.2(7) . .
N2 C12 H12B 111.7 . .
C13 C12 H12B 111.7 . .
N2 C12 H12A 111.7 . .
C13 C12 H12A 111.7 . .
H12B C12 H12A 109.5 . .
N3 C13 C12 104.7(7) . .
N3 C13 H13A 110.8 . .
C12 C13 H13A 110.8 . .
N3 C13 H13B 110.8 . .
C12 C13 H13B 110.8 . .
H13A C13 H13B 108.9 . .
N2 C14 H14C 109.5 . .
N2 C14 H14B 109.5 . .
H14C C14 H14B 109.5 . .
N2 C14 H14A 109.5 . .
H14C C14 H14A 109.5 . .
H14B C14 H14A 109.5 . .
N3 C15 H15C 109.5 . .
N3 C15 H15B 109.5 . .
H15C C15 H15B 109.5 . .
N3 C15 H15A 109.5 . .
H15C C15 H15A 109.5 . .
H15B C15 H15A 109.5 . .
N4 C16 N6 123.6(8) . .
N4 C16 N5 126.8(8) . .
N6 C16 N5 109.5(7) . .
N5 C17 C18 103.1(8) . .
N5 C17 H17B 111.1 . .
C18 C17 H17B 111.1 . .
N5 C17 H17A 111.1 . .
C18 C17 H17A 111.1 . .
H17B C17 H17A 109.1 . .
N6 C18 C17 102.1(8) . .
N6 C18 H18B 111.3 . .
C17 C18 H18B 111.3 . .
N6 C18 H18A 111.3 . .
C17 C18 H18A 111.3 . .
H18B C18 H18A 109.2 . .
N5 C19 H19A 109.5 . .
N5 C19 H19B 109.5 . .
H19A C19 H19B 109.5 . .
N5 C19 H19C 109.5 . .
H19A C19 H19C 109.5 . .
H19B C19 H19C 109.5 . .
N6 C20 H20C 109.5 . .
N6 C20 H20B 109.5 . .
H20C C20 H20B 109.5 . .
N6 C20 H20A 109.5 . .
H20C C20 H20A 109.5 . .
H20B C20 H20A 109.5 . .
F2 C21 F1 109.2(8) . .
F2 C21 F3 107.9(8) . .
F1 C21 F3 105.8(8) . .
F2 C21 S1 111.6(7) . .
F1 C21 S1 111.1(7) . .
F3 C21 S1 111.0(6) . .
C23 C22 C24 122.4(13) . 2
C23 C22 H22 118.8 . .
C24 C22 H22 118.8 2 .
C24 C23 C22 119.8(12) . .
C24 C23 H23 120.1 . .
C22 C23 H23 120.1 . .
C23 C24 C22 117.4(11) . 2
C23 C24 H24 121.3 . .
C22 C24 H24 121.3 2 .
C26 C25 C26 110.8(18) . 2_656
C26 C25 H25 124.6 . .
C26 C25 H25 124.6 2_656 .
C27 C26 C25 118.2(14) . .
C27 C26 H26 120.9 . .
C25 C26 H26 120.9 . .
C28 C27 C26 129.3(19) . .
C28 C27 H27 115.4 . .
C26 C27 H27 115.4 . .
C27 C28 C27 114(3) 2_656 .
C27 C28 H28 123.1 2_656 .
C27 C28 H28 123.1 . .
C5 Fe1 C2 68.6(3) . .
C5 Fe1 C1 41.1(3) . .
C2 Fe1 C1 41.3(3) . .
C5 Fe1 C10 106.7(3) . .
C2 Fe1 C10 148.6(3) . .
C1 Fe1 C10 114.4(3) . .
C5 Fe1 C7 162.4(3) . .
C2 Fe1 C7 106.5(3) . .
C1 Fe1 C7 124.2(3) . .
C10 Fe1 C7 68.2(3) . .
C5 Fe1 C9 119.8(3) . .
C2 Fe1 C9 168.2(3) . .
C1 Fe1 C9 150.4(3) . .
C10 Fe1 C9 40.5(3) . .
C7 Fe1 C9 68.1(3) . .
C5 Fe1 C4 40.3(3) . .
C2 Fe1 C4 68.1(3) . .
C1 Fe1 C4 68.7(3) . .
C10 Fe1 C4 129.3(3) . .
C7 Fe1 C4 155.2(3) . .
C9 Fe1 C4 112.2(3) . .
C5 Fe1 C3 68.2(3) . .
C2 Fe1 C3 40.8(3) . .
C1 Fe1 C3 69.2(3) . .
C10 Fe1 C3 168.3(3) . .
C7 Fe1 C3 119.9(3) . .
C9 Fe1 C3 131.9(4) . .
C4 Fe1 C3 40.2(3) . .
C5 Fe1 C6 125.4(3) . .
C2 Fe1 C6 115.1(3) . .
C1 Fe1 C6 103.3(3) . .
C10 Fe1 C6 40.9(3) . .
C7 Fe1 C6 39.9(3) . .
C9 Fe1 C6 68.0(3) . .
C4 Fe1 C6 164.8(3) . .
C3 Fe1 C6 150.7(3) . .
C5 Fe1 C8 155.2(3) . .
C2 Fe1 C8 127.6(3) . .
C1 Fe1 C8 163.4(3) . .
C10 Fe1 C8 69.6(3) . .
C7 Fe1 C8 40.7(3) . .
C9 Fe1 C8 41.6(3) . .
C4 Fe1 C8 122.4(3) . .
C3 Fe1 C8 110.4(3) . .
C6 Fe1 C8 68.6(3) . .
C11 N1 C1 125.0(7) . .
C11 N1 H1 108(5) . .
C1 N1 H1 124(5) . .
C11 N2 C14 130.8(7) . .
C11 N2 C12 112.4(8) . .
C14 N2 C12 116.5(7) . .
C11 N3 C15 129.5(7) . .
C11 N3 C13 108.0(7) . .
C15 N3 C13 121.8(7) . .
C16 N4 C6 118.9(7) . .
C16 N5 C17 107.8(8) . .
C16 N5 C19 125.2(7) . .
C17 N5 C19 115.8(8) . .
C16 N6 C20 121.3(8) . .
C16 N6 C18 109.4(8) . .
C20 N6 C18 117.9(8) . .
O1 S1 O2 114.7(4) . .
O1 S1 O3 115.8(4) . .
O2 S1 O3 114.7(4) . .
O1 S1 C21 103.1(4) . .
O2 S1 C21 103.1(4) . .
O3 S1 C21 102.9(4) . .

loop_
_geom_bond_atom_site_label_1
_geom_bond_atom_site_label_2
_geom_bond_distance
_geom_bond_site_symmetry_2
C1 N1 1.404(10) .
C1 C5 1.422(11) .
C1 C2 1.430(10) .
C1 Fe1 2.029(8) .
C2 C3 1.420(11) .
C2 Fe1 2.023(8) .
C2 H2 0.9500 .
C3 C4 1.410(11) .
C3 Fe1 2.054(8) .
C3 H3 0.9500 .
C4 C5 1.401(11) .
C4 Fe1 2.045(8) .
C4 H4 0.9500 .
C5 Fe1 2.021(8) .
C5 H5 0.9500 .
C6 C7 1.401(11) .
C6 N4 1.426(10) .
C6 C10 1.432(11) .
C6 Fe1 2.067(8) .
C7 C8 1.428(11) .
C7 Fe1 2.037(7) .
C7 H7 0.9500 .
C8 C9 1.462(11) .
C8 Fe1 2.071(8) .
C8 H8 0.9500 .
C9 C10 1.412(12) .
C9 Fe1 2.045(8) .
C9 H9 0.9500 .
C10 Fe1 2.035(8) .
C10 H10 0.9500 .
C11 N2 1.277(10) .
C11 N3 1.359(10) .
C11 N1 1.391(10) .
C12 N2 1.481(10) .
C12 C13 1.546(13) .
C12 H12B 0.9900 .
C12 H12A 0.9900 .
C13 N3 1.457(11) .
C13 H13A 0.9900 .
C13 H13B 0.9900 .
C14 N2 1.455(11) .
C14 H14C 0.9800 .
C14 H14B 0.9800 .
C14 H14A 0.9800 .
C15 N3 1.442(12) .
C15 H15C 0.9800 .
C15 H15B 0.9800 .
C15 H15A 0.9800 .
C16 N4 1.321(10) .
C16 N6 1.356(11) .
C16 N5 1.407(11) .
C17 N5 1.464(12) .
C17 C18 1.513(15) .
C17 H17B 0.9900 .
C17 H17A 0.9900 .
C18 N6 1.463(12) .
C18 H18B 0.9900 .
C18 H18A 0.9900 .
C19 N5 1.468(12) .
C19 H19A 0.9800 .
C19 H19B 0.9800 .
C19 H19C 0.9800 .
C20 N6 1.450(11) .
C20 H20C 0.9800 .
C20 H20B 0.9800 .
C20 H20A 0.9800 .
C21 F2 1.317(11) .
C21 F1 1.330(10) .
C21 F3 1.335(11) .
C21 S1 1.845(10) .
C22 C23 1.360(17) .
C22 C24 1.410(17) 2
C22 H22 0.9500 .
C23 C24 1.330(15) .
C23 H23 0.9500 .
C24 C22 1.410(17) 2
C24 H24 0.9500 .
C25 C26 1.477(17) .
C25 C26 1.477(17) 2_656
C25 H25 0.9500 .
C26 C27 1.365(19) .
C26 H26 0.9500 .
C27 C28 1.274(18) .
C27 H27 0.9500 .
C28 C27 1.274(18) 2_656
C28 H28 0.9500 .
N1 H1 1.02(8) .
O1 S1 1.436(6) .
O2 S1 1.445(5) .
O3 S1 1.449(6) .
